data_4073245
loop_
_publ_author_name
'Corber\'an, Rosa'
'Sana\'u, Mercedes'
'Peris, Eduardo'

_publ_section_title
;
 &#x201C;Cp*Ir(III)&#x201D; Complexes with Hemicleaveable Ligands of the
 TypeN-Alkenyl Imidazolin-2-ylidene. Reactivity and Catalytic Properties
;
_journal_issue 14
_journal_name_full Organometallics
_journal_page_first 3492
_journal_paper_doi 10.1021/om070188w
_journal_volume 26
_journal_year 2007
_chemical_formula_sum 'C35 H50 Cl6 F12 Ir2 N4 O P2'
_chemical_formula_weight 1429.83
_chemical_name_systematic
; 
 ? 
;
_space_group_IT_number 1
_symmetry_cell_setting triclinic
_symmetry_space_group_name_Hall 'P 1'
_symmetry_space_group_name_H-M 'P 1'
_atom_sites_solution_hydrogens geom
_atom_sites_solution_primary direct
_atom_sites_solution_secondary difmap
_audit_creation_method SHELXL-97
_cell_angle_alpha 84.1110(10)
_cell_angle_beta 79.7980(10)
_cell_angle_gamma 84.9930(10)
_cell_formula_units_Z 1
_cell_length_a 8.6793(5)
_cell_length_b 11.7118(7)
_cell_length_c 11.8520(7)
_cell_measurement_reflns_used 6525
_cell_measurement_temperature 273(2)
_cell_measurement_theta_max 30.47
_cell_measurement_theta_min 2.37
_cell_volume 1176.51(12)
_computing_cell_refinement 'Bruker SMART'
_computing_data_collection 'Bruker SMART'
_computing_data_reduction 'Bruker SAINT'
_computing_molecular_graphics 'Bruker SHELXTL'
_computing_publication_material 'Bruker SHELXTL'
_computing_structure_refinement 'Bruker SHELXTL'
_computing_structure_solution 'Bruker SHELXTL'
_diffrn_ambient_temperature 273(2)
_diffrn_measured_fraction_theta_full 0.892
_diffrn_measured_fraction_theta_max 0.892
_diffrn_measurement_device_type 'CCD area detector'
_diffrn_measurement_method 'phi and omega scans'
_diffrn_radiation_monochromator graphite
_diffrn_radiation_source 'fine-focus sealed tube'
_diffrn_radiation_type MoK\a
_diffrn_radiation_wavelength 0.71073
_diffrn_reflns_av_R_equivalents 0.0241
_diffrn_reflns_av_sigmaI/netI 0.0494
_diffrn_reflns_limit_h_max 12
_diffrn_reflns_limit_h_min -9
_diffrn_reflns_limit_k_max 16
_diffrn_reflns_limit_k_min -15
_diffrn_reflns_limit_l_max 16
_diffrn_reflns_limit_l_min -16
_diffrn_reflns_number 8825
_diffrn_reflns_theta_full 30.47
_diffrn_reflns_theta_max 30.47
_diffrn_reflns_theta_min 1.75
_exptl_absorpt_coefficient_mu 6.141
_exptl_absorpt_correction_type none
_exptl_crystal_colour Yellow
_exptl_crystal_density_diffrn 2.018
_exptl_crystal_density_method 'not measured'
_exptl_crystal_description Prism
_exptl_crystal_F_000 690
_exptl_crystal_size_max 0.248
_exptl_crystal_size_mid 0.221
_exptl_crystal_size_min 0.16
_refine_diff_density_max 2.665
_refine_diff_density_min -1.204
_refine_diff_density_rms 0.169
_refine_ls_abs_structure_details 'Flack H D (1983), Acta Cryst. A39, 876-881'
_refine_ls_abs_structure_Flack 0.00
_refine_ls_extinction_method none
_refine_ls_goodness_of_fit_ref 1.102
_refine_ls_hydrogen_treatment constr
_refine_ls_matrix_type full
_refine_ls_number_parameters 556
_refine_ls_number_reflns 7417
_refine_ls_number_restraints 3
_refine_ls_restrained_S_all 1.102
_refine_ls_R_factor_all 0.0428
_refine_ls_R_factor_gt 0.0363
_refine_ls_shift/su_max 0.009
_refine_ls_shift/su_mean 0.001
_refine_ls_structure_factor_coef Fsqd
_refine_ls_weighting_details 'calc w=1/[\s^2^(Fo^2^)+(0.0669P)^2^+1.8197P] where P=(Fo^2^+2Fc^2^)/3'
_refine_ls_weighting_scheme calc
_refine_ls_wR_factor_gt 0.1167
_refine_ls_wR_factor_ref 0.1207
_reflns_number_gt 6575
_reflns_number_total 7417
_reflns_threshold_expression >2sigma(I)
_cod_data_source_file om070188wsi20070228_013105.cif
_cod_data_source_block str819m
_cod_original_sg_symbol_H-M P1
_cod_database_code 4073245

loop_
_symmetry_equiv_pos_as_xyz
'x, y, z'

loop_
_atom_site_label
_atom_site_type_symbol
_atom_site_fract_x
_atom_site_fract_y
_atom_site_fract_z
_atom_site_U_iso_or_equiv
_atom_site_adp_type
_atom_site_occupancy
_atom_site_symmetry_multiplicity
_atom_site_calc_flag
_atom_site_refinement_flags
P1 P 0.9172(12) 0.3146(10) 0.3564(9) 0.067(3) Uani 1 1 d .
F1 F 1.016(3) 0.409(3) 0.361(3) 0.198(16) Uani 1 1 d .
Ir1 Ir 0.18617(3) 0.84855(3) 0.49684(3) 0.03292(19) Uani 1 1 d .
N1 N 0.338(3) 1.0821(17) 0.4580(18) 0.041(5) Uani 1 1 d .
C1 C 0.228(3) 1.004(2) 0.513(2) 0.036(5) Uani 1 1 d .
Cl1 Cl 0.4465(9) 0.7951(6) 0.5442(7) 0.0526(19) Uani 1 1 d .
O1 O 0.835(6) 0.655(4) 0.234(4) 0.216(18) Uani 1 1 d .
H1 H 0.8249 0.6740 0.2994 0.324 Uiso 1 1 calc R
Ir2 Ir 0.46295(3) 0.46577(3) 0.87544(3) 0.03322(19) Uani 1 1 d .
N2 N 0.138(2) 1.0725(16) 0.5904(18) 0.048(6) Uani 1 1 d .
Cl2 Cl 0.4384(11) 1.2942(7) 0.4708(7) 0.056(2) Uani 1 1 d .
P2 P 0.7280(11) 0.0096(8) 0.0196(7) 0.0513(18) Uani 1 1 d .
F2 F 0.951(3) 0.331(2) 0.2234(11) 0.144(10) Uani 1 1 d .
C2 C 0.319(2) 1.1885(16) 0.5132(17) 0.029(4) Uani 1 1 d .
Cl3 Cl 0.1007(11) 1.2813(6) 0.6811(7) 0.055(2) Uani 1 1 d .
F3 F 0.757(2) 0.380(2) 0.379(2) 0.142(11) Uani 1 1 d .
N3 N 0.304(2) 0.2304(15) 0.9085(16) 0.030(4) Uani 1 1 d .
C3 C 0.193(4) 1.187(2) 0.595(2) 0.053(7) Uani 1 1 d .
Cl4 Cl 0.2035(9) 0.5152(5) 0.8279(6) 0.0458(17) Uani 1 1 d .
N4 N 0.5176(18) 0.2420(15) 0.7790(13) 0.035(4) Uani 1 1 d .
F4 F 0.889(4) 0.280(5) 0.4819(17) 0.26(3) Uani 1 1 d .
C4 C -0.011(3) 1.0260(18) 0.654(2) 0.054(8) Uani 1 1 d .
H4A H -0.0995 1.0643 0.6226 0.064 Uiso 1 1 calc R
H4B H -0.0240 1.0396 0.7347 0.064 Uiso 1 1 calc R
F5 F 1.070(3) 0.221(2) 0.342(2) 0.132(9) Uani 1 1 d .
Cl5 Cl 0.2060(11) 0.0237(6) 0.8979(8) 0.058(2) Uani 1 1 d .
C5 C -0.002(2) 0.8988(18) 0.6418(13) 0.050(6) Uani 1 1 d .
H5A H -0.1034 0.8658 0.6456 0.060 Uiso 1 1 calc R
Cl6 Cl 0.5432(11) 0.0374(7) 0.6877(7) 0.060(2) Uani 1 1 d .
F6 F 0.813(3) 0.231(3) 0.338(4) 0.28(3) Uani 1 1 d .
C6 C 0.118(3) 0.823(2) 0.6801(18) 0.055(7) Uani 1 1 d .
H6A H 0.0883 0.7461 0.7105 0.067 Uiso 1 1 calc R
H6B H 0.1833 0.8549 0.7255 0.067 Uiso 1 1 calc R
F7 F 0.692(3) -0.084(3) 0.120(3) 0.217(17) Uani 1 1 d .
C7 C 0.473(3) 1.061(2) 0.360(2) 0.040(5) Uani 1 1 d .
H7A H 0.4652 0.9884 0.3318 0.059 Uiso 1 1 calc R
H7B H 0.5708 1.0601 0.3881 0.059 Uiso 1 1 calc R
H7C H 0.4694 1.1214 0.2995 0.059 Uiso 1 1 calc R
F8 F 0.875(3) -0.074(2) -0.012(4) 0.195(17) Uani 1 1 d .
F9 F 0.764(3) 0.0931(18) -0.085(2) 0.140(9) Uani 1 1 d .
F10 F 0.653(4) -0.062(2) -0.062(3) 0.175(14) Uani 1 1 d .
F11 F 0.569(4) 0.072(3) 0.052(3) 0.206(18) Uani 1 1 d .
C11 C 0.002(3) 0.838(2) 0.386(2) 0.041(5) Uani 1 1 d .
F12 F 0.823(4) 0.0966(16) 0.077(2) 0.173(14) Uani 1 1 d .
C12 C 0.153(3) 0.855(2) 0.3064(17) 0.052(7) Uani 1 1 d .
C13 C 0.255(3) 0.773(3) 0.332(2) 0.059(8) Uani 1 1 d .
C14 C 0.182(3) 0.6929(16) 0.4162(19) 0.032(4) Uani 1 1 d .
C15 C 0.039(3) 0.723(2) 0.456(2) 0.042(5) Uani 1 1 d .
C16 C -0.145(3) 0.905(2) 0.388(2) 0.066(8) Uani 1 1 d .
H16A H -0.1976 0.8839 0.3294 0.099 Uiso 1 1 calc R
H16B H -0.1257 0.9856 0.3737 0.099 Uiso 1 1 calc R
H16C H -0.2100 0.8922 0.4619 0.099 Uiso 1 1 calc R
C17 C 0.165(2) 0.968(2) 0.223(2) 0.056(6) Uani 1 1 d .
H17A H 0.1488 0.9515 0.1482 0.084 Uiso 1 1 calc R
H17B H 0.2674 0.9955 0.2167 0.084 Uiso 1 1 calc R
H17C H 0.0867 1.0250 0.2524 0.084 Uiso 1 1 calc R
C18 C 0.423(2) 0.760(2) 0.257(2) 0.056(6) Uani 1 1 d .
H18A H 0.4174 0.7225 0.1897 0.084 Uiso 1 1 calc R
H18B H 0.4920 0.7139 0.3017 0.084 Uiso 1 1 calc R
H18C H 0.4621 0.8342 0.2351 0.084 Uiso 1 1 calc R
C19 C 0.278(3) 0.5725(15) 0.448(2) 0.055(6) Uani 1 1 d .
H19A H 0.2616 0.5166 0.3983 0.082 Uiso 1 1 calc R
H19B H 0.2402 0.5454 0.5267 0.082 Uiso 1 1 calc R
H19C H 0.3875 0.5840 0.4387 0.082 Uiso 1 1 calc R
C20 C -0.107(4) 0.668(3) 0.524(3) 0.086(10) Uani 1 1 d .
H20A H -0.1432 0.6170 0.4778 0.129 Uiso 1 1 calc R
H20B H -0.1876 0.7270 0.5450 0.129 Uiso 1 1 calc R
H20C H -0.0803 0.6253 0.5926 0.129 Uiso 1 1 calc R
C21 C 0.420(3) 0.2952(19) 0.864(2) 0.027(4) Uani 1 1 d .
C22 C 0.179(3) 0.260(3) 0.993(2) 0.052(6) Uani 1 1 d .
H22A H 0.1839 0.3391 1.0078 0.078 Uiso 1 1 calc R
H22B H 0.1851 0.2114 1.0624 0.078 Uiso 1 1 calc R
H22C H 0.0823 0.2518 0.9676 0.078 Uiso 1 1 calc R
C23 C 0.334(3) 0.134(2) 0.862(2) 0.052(7) Uani 1 1 d .
C24 C 0.465(2) 0.1389(17) 0.7819(15) 0.029(4) Uani 1 1 d .
C25 C 0.661(3) 0.287(2) 0.7237(17) 0.051(7) Uani 1 1 d .
H25A H 0.6831 0.2709 0.6434 0.061 Uiso 1 1 calc R
H25B H 0.7471 0.2526 0.7609 0.061 Uiso 1 1 calc R
C26 C 0.640(3) 0.4180(16) 0.7340(19) 0.060(8) Uani 1 1 d .
H26A H 0.7384 0.4551 0.7277 0.073 Uiso 1 1 calc R
C27 C 0.525(4) 0.4843(19) 0.6861(19) 0.069(9) Uani 1 1 d .
H27A H 0.4627 0.4451 0.6438 0.083 Uiso 1 1 calc R
H27B H 0.5517 0.5600 0.6505 0.083 Uiso 1 1 calc R
C28 C 0.618(3) 0.591(2) 0.934(2) 0.042(5) Uani 1 1 d .
C29 C 0.445(4) 0.636(2) 0.966(3) 0.044(6) Uani 1 1 d .
C30 C 0.378(3) 0.5402(13) 1.0518(17) 0.034(4) Uani 1 1 d .
C31 C 0.503(3) 0.4463(14) 1.0571(19) 0.036(5) Uani 1 1 d .
C32 C 0.633(3) 0.476(2) 0.980(2) 0.048(7) Uani 1 1 d .
C33 C 0.723(3) 0.6663(18) 0.843(2) 0.052(6) Uani 1 1 d .
H33A H 0.7790 0.7141 0.8801 0.079 Uiso 1 1 calc R
H33B H 0.6588 0.7139 0.7957 0.079 Uiso 1 1 calc R
H33C H 0.7962 0.6177 0.7952 0.079 Uiso 1 1 calc R
C34 C 0.390(5) 0.748(3) 0.921(4) 0.109(15) Uani 1 1 d .
H34A H 0.3976 0.8032 0.9745 0.164 Uiso 1 1 calc R
H34B H 0.2832 0.7467 0.9115 0.164 Uiso 1 1 calc R
H34C H 0.4540 0.7689 0.8485 0.164 Uiso 1 1 calc R
C35 C 0.213(4) 0.543(3) 1.108(3) 0.092(11) Uani 1 1 d .
H35A H 0.2015 0.5762 1.1801 0.138 Uiso 1 1 calc R
H35B H 0.1788 0.4663 1.1212 0.138 Uiso 1 1 calc R
H35C H 0.1494 0.5890 1.0591 0.138 Uiso 1 1 calc R
C36 C 0.484(6) 0.348(3) 1.147(3) 0.134(19) Uani 1 1 d .
H36A H 0.5137 0.3689 1.2159 0.201 Uiso 1 1 calc R
H36B H 0.5505 0.2829 1.1200 0.201 Uiso 1 1 calc R
H36C H 0.3769 0.3290 1.1622 0.201 Uiso 1 1 calc R
C37 C 0.803(4) 0.410(3) 0.975(3) 0.101(13) Uani 1 1 d .
H37A H 0.8559 0.4368 1.0307 0.152 Uiso 1 1 calc R
H37B H 0.8635 0.4255 0.8992 0.152 Uiso 1 1 calc R
H37C H 0.7930 0.3289 0.9904 0.152 Uiso 1 1 calc R
C92 C 0.698(5) 0.573(3) 0.226(3) 0.145(12) Uiso 1 1 d .
H92A H 0.6929 0.5129 0.2875 0.217 Uiso 1 1 calc R
H92B H 0.7202 0.5395 0.1534 0.217 Uiso 1 1 calc R
H92C H 0.5991 0.6175 0.2314 0.217 Uiso 1 1 calc R

loop_
_atom_site_aniso_label
_atom_site_aniso_U_11
_atom_site_aniso_U_22
_atom_site_aniso_U_33
_atom_site_aniso_U_23
_atom_site_aniso_U_13
_atom_site_aniso_U_12
P1 0.056(5) 0.089(6) 0.054(5) 0.006(4) -0.002(3) -0.026(4)
F1 0.149(19) 0.28(3) 0.19(2) -0.13(2) 0.043(18) -0.16(2)
Ir1 0.0364(5) 0.0304(4) 0.0314(4) -0.0006(3) -0.0053(4) -0.0028(3)
N1 0.045(11) 0.046(10) 0.034(9) -0.017(7) -0.011(7) 0.013(8)
C1 0.038(10) 0.039(10) 0.027(8) 0.002(7) 0.000(7) 0.002(7)
Cl1 0.041(4) 0.046(4) 0.070(5) 0.005(3) -0.016(3) 0.001(3)
O1 0.19(3) 0.21(3) 0.27(6) -0.09(4) -0.06(4) 0.02(2)
Ir2 0.0354(5) 0.0324(4) 0.0310(4) -0.0014(3) -0.0040(4) -0.0032(3)
N2 0.054(11) 0.033(9) 0.062(12) 0.012(8) -0.026(9) -0.024(7)
Cl2 0.063(5) 0.043(4) 0.062(4) -0.001(3) -0.002(3) -0.017(3)
P2 0.053(4) 0.055(3) 0.045(4) 0.005(3) -0.015(3) 0.001(3)
F2 0.145(17) 0.24(3) 0.038(6) -0.029(11) -0.024(8) 0.048(17)
C2 0.022(7) 0.025(8) 0.037(9) -0.005(6) 0.005(6) -0.004(5)
Cl3 0.062(4) 0.039(3) 0.063(4) -0.015(3) -0.006(3) 0.012(3)
F3 0.039(7) 0.129(17) 0.23(2) 0.074(16) -0.004(10) 0.006(8)
N3 0.023(7) 0.035(8) 0.032(8) 0.009(6) -0.002(6) -0.015(6)
C3 0.076(15) 0.026(8) 0.068(14) 0.011(8) -0.044(11) -0.016(8)
Cl4 0.051(4) 0.037(3) 0.056(4) -0.017(3) -0.025(3) 0.007(3)
N4 0.029(7) 0.041(9) 0.026(7) -0.008(6) 0.012(6) 0.017(6)
F4 0.14(2) 0.55(7) 0.048(8) 0.08(2) 0.012(10) 0.03(4)
C4 0.036(12) 0.037(10) 0.077(16) -0.004(9) 0.025(10) -0.013(9)
F5 0.110(15) 0.133(16) 0.17(2) -0.032(14) -0.084(16) 0.041(12)
Cl5 0.073(5) 0.037(3) 0.070(5) 0.003(3) -0.027(4) -0.019(3)
C5 0.033(8) 0.079(13) 0.027(7) 0.015(7) 0.021(6) -0.009(7)
Cl6 0.076(5) 0.055(4) 0.056(4) -0.031(3) -0.023(4) 0.015(3)
F6 0.074(12) 0.26(4) 0.54(7) -0.24(4) -0.06(2) -0.037(16)
C6 0.061(11) 0.070(14) 0.038(10) 0.026(9) -0.020(9) -0.030(10)
F7 0.141(19) 0.25(3) 0.22(3) 0.18(3) 0.00(2) -0.07(2)
C7 0.047(10) 0.039(8) 0.026(6) -0.004(6) 0.012(6) 0.000(7)
F8 0.115(19) 0.106(16) 0.36(5) -0.12(2) 0.01(2) 0.013(13)
F9 0.136(18) 0.104(12) 0.16(2) 0.059(12) -0.010(15) -0.018(11)
F10 0.19(3) 0.135(17) 0.25(3) -0.10(2) -0.15(3) 0.036(17)
F11 0.16(2) 0.21(3) 0.18(2) 0.04(2) 0.090(19) 0.08(2)
C11 0.036(9) 0.045(10) 0.041(10) 0.005(7) -0.005(7) -0.007(7)
F12 0.32(4) 0.059(8) 0.181(19) 0.022(11) -0.16(2) -0.041(13)
C12 0.069(15) 0.076(15) 0.013(6) -0.012(7) -0.016(7) 0.002(11)
C13 0.036(10) 0.113(19) 0.031(8) -0.034(10) 0.015(7) -0.030(10)
C14 0.053(10) 0.014(6) 0.031(7) -0.010(5) -0.012(7) -0.001(6)
C15 0.043(9) 0.047(10) 0.037(9) 0.014(7) -0.010(7) -0.024(7)
C16 0.047(12) 0.070(14) 0.086(15) 0.022(12) -0.037(11) -0.013(10)
C17 0.046(8) 0.064(14) 0.056(13) 0.020(10) -0.013(8) -0.020(8)
C18 0.024(6) 0.074(13) 0.069(14) -0.035(10) 0.017(7) -0.017(7)
C19 0.075(14) 0.022(7) 0.068(12) -0.009(7) -0.015(10) -0.004(8)
C20 0.071(16) 0.12(3) 0.064(14) 0.009(15) -0.008(12) -0.032(15)
C21 0.029(8) 0.017(5) 0.038(10) -0.007(5) -0.009(7) -0.001(5)
C22 0.041(10) 0.061(12) 0.048(12) 0.007(9) 0.005(8) -0.019(8)
C23 0.076(16) 0.030(10) 0.062(14) 0.002(9) -0.044(12) -0.012(9)
C24 0.031(7) 0.029(8) 0.024(6) -0.010(5) 0.000(5) 0.007(5)
C25 0.048(14) 0.077(17) 0.026(8) -0.016(8) -0.006(8) 0.014(11)
C26 0.065(13) 0.042(9) 0.087(15) -0.054(10) -0.012(10) -0.019(8)
C27 0.13(2) 0.032(9) 0.027(9) -0.007(7) 0.014(10) 0.024(11)
C28 0.061(12) 0.037(9) 0.029(8) -0.010(6) -0.011(7) -0.001(7)
C29 0.056(10) 0.028(8) 0.046(9) -0.017(7) 0.003(7) 0.013(7)
C30 0.042(10) 0.023(6) 0.036(9) -0.002(5) -0.007(7) -0.003(5)
C31 0.052(10) 0.010(4) 0.047(11) -0.004(5) -0.007(8) -0.007(5)
C32 0.065(14) 0.046(11) 0.046(10) -0.036(9) -0.030(10) 0.009(9)
C33 0.060(11) 0.038(7) 0.059(12) -0.023(7) 0.015(8) -0.031(7)
C34 0.09(2) 0.10(2) 0.16(3) -0.06(2) -0.07(2) 0.037(17)
C35 0.16(3) 0.061(14) 0.050(13) -0.005(11) 0.009(15) -0.006(16)
C36 0.29(5) 0.07(2) 0.057(17) 0.031(15) -0.07(2) -0.02(2)
C37 0.066(18) 0.11(3) 0.12(3) -0.05(2) -0.017(17) 0.048(16)

loop_
_atom_type_symbol
_atom_type_description
_atom_type_scat_dispersion_real
_atom_type_scat_dispersion_imag
_atom_type_scat_source
C C 0.0033 0.0016 'International Tables Vol C Tables 4.2.6.8 and 6.1.1.4'
H H 0.0000 0.0000 'International Tables Vol C Tables 4.2.6.8 and 6.1.1.4'
N N 0.0061 0.0033 'International Tables Vol C Tables 4.2.6.8 and 6.1.1.4'
F F 0.0171 0.0103 'International Tables Vol C Tables 4.2.6.8 and 6.1.1.4'
P P 0.1023 0.0942 'International Tables Vol C Tables 4.2.6.8 and 6.1.1.4'
Cl Cl 0.1484 0.1585 'International Tables Vol C Tables 4.2.6.8 and 6.1.1.4'
Ir Ir -1.4442 7.9887 'International Tables Vol C Tables 4.2.6.8 and 6.1.1.4'
O O 0.0106 0.0060 'International Tables Vol C Tables 4.2.6.8 and 6.1.1.4'

loop_
_geom_angle_atom_site_label_1
_geom_angle_atom_site_label_2
_geom_angle_atom_site_label_3
_geom_angle
F6 P1 F1 172(3)
F6 P1 F4 91(3)
F1 P1 F4 96(2)
F6 P1 F3 77.5(16)
F1 P1 F3 99.1(18)
F4 P1 F3 85.4(17)
F6 P1 F2 83(2)
F1 P1 F2 90.1(16)
F4 P1 F2 171(3)
F3 P1 F2 99.8(14)
F6 P1 F5 92.5(16)
F1 P1 F5 91.6(17)
F4 P1 F5 89.1(17)
F3 P1 F5 168.4(15)
F2 P1 F5 84.5(12)
C1 Ir1 C6 89.0(10)
C1 Ir1 C14 159.0(9)
C6 Ir1 C14 111.6(9)
C1 Ir1 C15 151.6(11)
C6 Ir1 C15 96.1(9)
C14 Ir1 C15 34.6(10)
C1 Ir1 C13 121.4(11)
C6 Ir1 C13 148.4(10)
C14 Ir1 C13 37.7(10)
C15 Ir1 C13 62.0(9)
C1 Ir1 C5 77.2(10)
C6 Ir1 C5 37.7(8)
C14 Ir1 C5 121.5(9)
C15 Ir1 C5 89.9(9)
C13 Ir1 C5 149.2(9)
C1 Ir1 C11 113.2(10)
C6 Ir1 C11 118.0(8)
C14 Ir1 C11 61.4(8)
C15 Ir1 C11 40.6(9)
C13 Ir1 C11 61.1(10)
C5 Ir1 C11 89.7(8)
C1 Ir1 C12 103.3(10)
C6 Ir1 C12 155.9(9)
C14 Ir1 C12 59.2(8)
C15 Ir1 C12 63.5(9)
C13 Ir1 C12 33.2(10)
C5 Ir1 C12 124.5(9)
C11 Ir1 C12 38.0(9)
C1 Ir1 Cl1 85.9(9)
C6 Ir1 Cl1 82.3(6)
C14 Ir1 Cl1 92.8(6)
C15 Ir1 Cl1 122.4(8)
C13 Ir1 Cl1 90.6(8)
C5 Ir1 Cl1 116.6(6)
C11 Ir1 Cl1 151.0(6)
C12 Ir1 Cl1 118.7(8)
C1 N1 C2 111.6(18)
C1 N1 C7 128(2)
C2 N1 C7 120.5(19)
N2 C1 N1 99.8(19)
N2 C1 Ir1 124.1(19)
N1 C1 Ir1 136.0(19)
C21 Ir2 C32 111.1(9)
C21 Ir2 C26 77.8(9)
C32 Ir2 C26 91.6(9)
C21 Ir2 C27 88.0(10)
C32 Ir2 C27 121.1(12)
C26 Ir2 C27 36.9(10)
C21 Ir2 C31 97.5(8)
C32 Ir2 C31 36.5(9)
C26 Ir2 C31 122.9(9)
C27 Ir2 C31 157.2(10)
C21 Ir2 C28 147.3(9)
C32 Ir2 C28 36.9(9)
C26 Ir2 C28 93.3(8)
C27 Ir2 C28 103.7(11)
C31 Ir2 C28 60.8(8)
C21 Ir2 C30 117.2(9)
C32 Ir2 C30 62.7(9)
C26 Ir2 C30 153.2(7)
C27 Ir2 C30 152.3(6)
C31 Ir2 C30 37.9(7)
C28 Ir2 C30 61.8(8)
C21 Ir2 C29 154.9(9)
C32 Ir2 C29 64.7(9)
C26 Ir2 C29 125.8(9)
C27 Ir2 C29 115.7(10)
C31 Ir2 C29 63.9(9)
C28 Ir2 C29 38.6(10)
C30 Ir2 C29 37.9(9)
C21 Ir2 Cl4 86.3(7)
C32 Ir2 Cl4 151.2(6)
C26 Ir2 Cl4 115.1(6)
C27 Ir2 Cl4 80.8(8)
C31 Ir2 Cl4 121.5(7)
C28 Ir2 Cl4 125.4(7)
C30 Ir2 Cl4 89.1(5)
C29 Ir2 Cl4 89.7(8)
C1 N2 C3 117(2)
C1 N2 C4 116.3(19)
C3 N2 C4 127(2)
F9 P2 F11 90.6(15)
F9 P2 F7 175(2)
F11 P2 F7 91.6(18)
F9 P2 F8 95.6(19)
F11 P2 F8 170(2)
F7 P2 F8 81.7(19)
F9 P2 F10 85.4(17)
F11 P2 F10 88(2)
F7 P2 F10 90(2)
F8 P2 F10 83.8(15)
F9 P2 F12 82.7(14)
F11 P2 F12 95(2)
F7 P2 F12 101.4(18)
F8 P2 F12 93.8(17)
F10 P2 F12 167.6(19)
C3 C2 N1 109.4(18)
C3 C2 Cl2 128.1(16)
N1 C2 Cl2 122.4(13)
C23 N3 C21 107(2)
C23 N3 C22 128(2)
C21 N3 C22 125(2)
C2 C3 N2 102(2)
C2 C3 Cl3 134(2)
N2 C3 Cl3 124(2)
C24 N4 C21 105.4(16)
C24 N4 C25 131.0(15)
C21 N4 C25 122.1(19)
N2 C4 C5 108.3(18)
C6 C5 C4 122(2)
C6 C5 Ir1 67.5(12)
C4 C5 Ir1 111.4(11)
C5 C6 Ir1 74.8(10)
C16 C11 C12 128(2)
C16 C11 C15 129(2)
C12 C11 C15 102(2)
C16 C11 Ir1 127.9(18)
C12 C11 Ir1 73.0(13)
C15 C11 Ir1 66.7(13)
C13 C12 C11 108(2)
C13 C12 C17 133(3)
C11 C12 C17 118(2)
C13 C12 Ir1 68.2(12)
C11 C12 Ir1 68.9(12)
C17 C12 Ir1 122.8(15)
C12 C13 C14 110(2)
C12 C13 C18 122(3)
C14 C13 C18 127(3)
C12 C13 Ir1 78.6(15)
C14 C13 Ir1 69.3(12)
C18 C13 Ir1 128.1(17)
C15 C14 C13 114(2)
C15 C14 C19 127(2)
C13 C14 C19 119(2)
C15 C14 Ir1 73.8(14)
C13 C14 Ir1 73.0(13)
C19 C14 Ir1 124.7(14)
C14 C15 C20 139(3)
C14 C15 C11 105(2)
C20 C15 C11 114(3)
C14 C15 Ir1 71.6(13)
C20 C15 Ir1 132(2)
C11 C15 Ir1 72.7(13)
N3 C21 N4 109.8(19)
N3 C21 Ir2 134.1(19)
N4 C21 Ir2 115.0(17)
N3 C23 C24 110(2)
N3 C23 Cl5 121(2)
C24 C23 Cl5 129.1(19)
N4 C24 C23 107.9(15)
N4 C24 Cl6 124.5(13)
C23 C24 Cl6 127.3(18)
N4 C25 C26 106.1(18)
C27 C26 C25 120.4(18)
C27 C26 Ir2 73.9(13)
C25 C26 Ir2 113.3(15)
C26 C27 Ir2 69.3(13)
C32 C28 C33 134(2)
C32 C28 C29 108(3)
C33 C28 C29 117(2)
C32 C28 Ir2 63.9(14)
C33 C28 Ir2 119.3(16)
C29 C28 Ir2 71.5(15)
C34 C29 C30 137(3)
C34 C29 C28 121(3)
C30 C29 C28 102(2)
C34 C29 Ir2 126(2)
C30 C29 Ir2 70.5(12)
C28 C29 Ir2 69.9(12)
C35 C30 C31 129.2(18)
C35 C30 C29 122.9(19)
C31 C30 C29 107.7(19)
C35 C30 Ir2 122.0(18)
C31 C30 Ir2 67.6(11)
C29 C30 Ir2 71.5(12)
C32 C31 C30 108.9(18)
C32 C31 C36 129(3)
C30 C31 C36 121(3)
C32 C31 Ir2 67.2(13)
C30 C31 Ir2 74.5(11)
C36 C31 Ir2 131.4(17)
C31 C32 C28 112(2)
C31 C32 C37 125(3)
C28 C32 C37 120(3)
C31 C32 Ir2 76.3(15)
C28 C32 Ir2 79.2(16)
C37 C32 Ir2 129.2(18)

loop_
_geom_bond_atom_site_label_1
_geom_bond_atom_site_label_2
_geom_bond_distance
P1 F6 1.45(2)
P1 F1 1.47(2)
P1 F4 1.48(2)
P1 F3 1.53(2)
P1 F2 1.546(16)
P1 F5 1.64(2)
Ir1 C1 1.92(3)
Ir1 C6 2.15(2)
Ir1 C14 2.149(18)
Ir1 C15 2.17(2)
Ir1 C13 2.20(2)
Ir1 C5 2.240(17)
Ir1 C11 2.26(3)
Ir1 C12 2.318(18)
Ir1 Cl1 2.437(8)
N1 C1 1.41(3)
N1 C2 1.45(3)
N1 C7 1.52(3)
C1 N2 1.37(3)
O1 C92 1.61(6)
Ir2 C21 2.09(2)
Ir2 C32 2.11(2)
Ir2 C26 2.15(2)
Ir2 C27 2.21(2)
Ir2 C31 2.23(2)
Ir2 C28 2.31(3)
Ir2 C30 2.32(2)
Ir2 C29 2.34(2)
Ir2 Cl4 2.424(7)
N2 C3 1.47(3)
N2 C4 1.49(3)
Cl2 C2 1.67(2)
P2 F9 1.50(2)
P2 F11 1.51(3)
P2 F7 1.543(19)
P2 F8 1.55(2)
P2 F10 1.60(2)
P2 F12 1.63(2)
C2 C3 1.33(4)
Cl3 C3 1.64(3)
N3 C23 1.30(3)
N3 C21 1.32(3)
N3 C22 1.39(3)
N4 C24 1.32(3)
N4 C21 1.36(3)
N4 C25 1.42(3)
C4 C5 1.51(3)
Cl5 C23 1.74(3)
C5 C6 1.42(3)
Cl6 C24 1.727(17)
C11 C16 1.44(4)
C11 C12 1.49(4)
C11 C15 1.54(3)
C12 C13 1.30(4)
C12 C17 1.57(3)
C13 C14 1.40(4)
C13 C18 1.57(3)
C14 C15 1.28(4)
C14 C19 1.62(3)
C15 C20 1.53(4)
C23 C24 1.35(4)
C25 C26 1.55(3)
C26 C27 1.38(4)
C28 C32 1.41(4)
C28 C33 1.54(4)
C28 C29 1.54(4)
C29 C34 1.44(4)
C29 C30 1.51(4)
C30 C35 1.47(4)
C30 C31 1.48(3)
C31 C32 1.37(4)
C31 C36 1.48(3)
C32 C37 1.60(4)

loop_
_geom_torsion_atom_site_label_1
_geom_torsion_atom_site_label_2
_geom_torsion_atom_site_label_3
_geom_torsion_atom_site_label_4
_geom_torsion
C2 N1 C1 N2 6(3)
C7 N1 C1 N2 -180(2)
C2 N1 C1 Ir1 -176(2)
C7 N1 C1 Ir1 -2(5)
C6 Ir1 C1 N2 -38(2)
C14 Ir1 C1 N2 152(2)
C15 Ir1 C1 N2 63(3)
C13 Ir1 C1 N2 151(2)
C5 Ir1 C1 N2 -2(2)
C11 Ir1 C1 N2 82(2)
C12 Ir1 C1 N2 121(2)
Cl1 Ir1 C1 N2 -121(2)
C6 Ir1 C1 N1 145(3)
C14 Ir1 C1 N1 -25(5)
C15 Ir1 C1 N1 -114(3)
C13 Ir1 C1 N1 -26(3)
C5 Ir1 C1 N1 -179(3)
C11 Ir1 C1 N1 -95(3)
C12 Ir1 C1 N1 -56(3)
Cl1 Ir1 C1 N1 63(3)
N1 C1 N2 C3 -5(3)
Ir1 C1 N2 C3 176.8(18)
N1 C1 N2 C4 170(2)
Ir1 C1 N2 C4 -8(3)
C1 N1 C2 C3 -6(3)
C7 N1 C2 C3 180(2)
C1 N1 C2 Cl2 176.8(19)
C7 N1 C2 Cl2 2(3)
N1 C2 C3 N2 2(2)
Cl2 C2 C3 N2 179.4(19)
N1 C2 C3 Cl3 -175(2)
Cl2 C2 C3 Cl3 3(4)
C1 N2 C3 C2 2(3)
C4 N2 C3 C2 -173(2)
C1 N2 C3 Cl3 179(2)
C4 N2 C3 Cl3 5(4)
C1 N2 C4 C5 16(3)
C3 N2 C4 C5 -169(2)
N2 C4 C5 C6 59(3)
N2 C4 C5 Ir1 -17(2)
C1 Ir1 C5 C6 -105.4(15)
C14 Ir1 C5 C6 85.0(14)
C15 Ir1 C5 C6 100.0(14)
C13 Ir1 C5 C6 123(2)
C11 Ir1 C5 C6 140.7(13)
C12 Ir1 C5 C6 157.1(13)
Cl1 Ir1 C5 C6 -26.8(13)
C1 Ir1 C5 C4 11.1(17)
C6 Ir1 C5 C4 117(2)
C14 Ir1 C5 C4 -158.5(15)
C15 Ir1 C5 C4 -143.5(17)
C13 Ir1 C5 C4 -120(2)
C11 Ir1 C5 C4 -102.8(17)
C12 Ir1 C5 C4 -86.3(18)
Cl1 Ir1 C5 C4 89.8(16)
C4 C5 C6 Ir1 -102.1(15)
C1 Ir1 C6 C5 70.0(14)
C14 Ir1 C6 C5 -113.9(13)
C15 Ir1 C6 C5 -82.0(14)
C13 Ir1 C6 C5 -125.4(19)
C11 Ir1 C6 C5 -45.9(15)
C12 Ir1 C6 C5 -52(3)
Cl1 Ir1 C6 C5 156.0(12)
C1 Ir1 C11 C16 -43(2)
C6 Ir1 C11 C16 59(2)
C14 Ir1 C11 C16 159(2)
C15 Ir1 C11 C16 123(3)
C13 Ir1 C11 C16 -158(2)
C5 Ir1 C11 C16 32.5(19)
C12 Ir1 C11 C16 -125(3)
Cl1 Ir1 C11 C16 -171.2(14)
C1 Ir1 C11 C12 81.8(16)
C6 Ir1 C11 C12 -176.2(14)
C14 Ir1 C11 C12 -75.6(15)
C15 Ir1 C11 C12 -112(2)
C13 Ir1 C11 C12 -32.4(14)
C5 Ir1 C11 C12 157.7(14)
Cl1 Ir1 C11 C12 -45.9(19)
C1 Ir1 C11 C15 -166.1(15)
C6 Ir1 C11 C15 -64.2(17)
C14 Ir1 C11 C15 36.4(14)
C13 Ir1 C11 C15 79.7(16)
C5 Ir1 C11 C15 -90.2(14)
C12 Ir1 C11 C15 112(2)
Cl1 Ir1 C11 C15 66.1(18)
C16 C11 C12 C13 -178(3)
C15 C11 C12 C13 -4(3)
Ir1 C11 C12 C13 56.8(17)
C16 C11 C12 C17 8(4)
C15 C11 C12 C17 -177.5(19)
Ir1 C11 C12 C17 -116.9(18)
C16 C11 C12 Ir1 125(3)
C15 C11 C12 Ir1 -60.6(15)
C1 Ir1 C12 C13 128.0(19)
C6 Ir1 C12 C13 -113(3)
C14 Ir1 C12 C13 -39.5(17)
C15 Ir1 C12 C13 -78.8(18)
C5 Ir1 C12 C13 -148.6(16)
C11 Ir1 C12 C13 -121(2)
Cl1 Ir1 C12 C13 35.4(19)
C1 Ir1 C12 C11 -110.8(15)
C6 Ir1 C12 C11 8(3)
C14 Ir1 C12 C11 81.7(15)
C15 Ir1 C12 C11 42.4(15)
C13 Ir1 C12 C11 121(2)
C5 Ir1 C12 C11 -27.4(17)
Cl1 Ir1 C12 C11 156.6(11)
C1 Ir1 C12 C17 0(2)
C6 Ir1 C12 C17 119(3)
C14 Ir1 C12 C17 -168(2)
C15 Ir1 C12 C17 153(2)
C13 Ir1 C12 C17 -128(3)
C5 Ir1 C12 C17 83(2)
C11 Ir1 C12 C17 111(3)
Cl1 Ir1 C12 C17 -93(2)
C11 C12 C13 C14 6(3)
C17 C12 C13 C14 178(2)
Ir1 C12 C13 C14 62.8(16)
C11 C12 C13 C18 175(2)
C17 C12 C13 C18 -13(4)
Ir1 C12 C13 C18 -128(2)
C11 C12 C13 Ir1 -57.2(16)
C17 C12 C13 Ir1 115(2)
C1 Ir1 C13 C12 -64(2)
C6 Ir1 C13 C12 134(2)
C14 Ir1 C13 C12 117(2)
C15 Ir1 C13 C12 83.5(19)
C5 Ir1 C13 C12 57(3)
C11 Ir1 C13 C12 37.0(16)
Cl1 Ir1 C13 C12 -149.5(17)
C1 Ir1 C13 C14 179.4(15)
C6 Ir1 C13 C14 18(3)
C15 Ir1 C13 C14 -33.1(15)
C5 Ir1 C13 C14 -60(3)
C11 Ir1 C13 C14 -79.6(15)
C12 Ir1 C13 C14 -117(2)
Cl1 Ir1 C13 C14 93.8(14)
C1 Ir1 C13 C18 57(3)
C6 Ir1 C13 C18 -104(3)
C14 Ir1 C13 C18 -122(3)
C15 Ir1 C13 C18 -155(3)
C5 Ir1 C13 C18 178.5(18)
C11 Ir1 C13 C18 158(3)
C12 Ir1 C13 C18 121(3)
Cl1 Ir1 C13 C18 -28(3)
C12 C13 C14 C15 -6(3)
C18 C13 C14 C15 -174(2)
Ir1 C13 C14 C15 63.1(18)
C12 C13 C14 C19 171(2)
C18 C13 C14 C19 2(3)
Ir1 C13 C14 C19 -120.7(18)
C12 C13 C14 Ir1 -68.7(18)
C18 C13 C14 Ir1 123(2)
C1 Ir1 C14 C15 -123(3)
C6 Ir1 C14 C15 68.1(17)
C13 Ir1 C14 C15 -122(2)
C5 Ir1 C14 C15 27.1(18)
C11 Ir1 C14 C15 -43.0(15)
C12 Ir1 C14 C15 -87.0(17)
Cl1 Ir1 C14 C15 150.9(15)
C1 Ir1 C14 C13 -1(4)
C6 Ir1 C14 C13 -170.2(16)
C15 Ir1 C14 C13 122(2)
C5 Ir1 C14 C13 148.9(15)
C11 Ir1 C14 C13 78.7(16)
C12 Ir1 C14 C13 34.7(16)
Cl1 Ir1 C14 C13 -87.3(15)
C1 Ir1 C14 C19 113(3)
C6 Ir1 C14 C19 -56(2)
C15 Ir1 C14 C19 -124(3)
C13 Ir1 C14 C19 114(3)
C5 Ir1 C14 C19 -97(2)
C11 Ir1 C14 C19 -167(2)
C12 Ir1 C14 C19 149(2)
Cl1 Ir1 C14 C19 27(2)
C13 C14 C15 C20 163(3)
C19 C14 C15 C20 -13(5)
Ir1 C14 C15 C20 -134(4)
C13 C14 C15 C11 3(3)
C19 C14 C15 C11 -173.0(19)
Ir1 C14 C15 C11 65.5(16)
C13 C14 C15 Ir1 -62.6(17)
C19 C14 C15 Ir1 122(2)
C16 C11 C15 C14 175(3)
C12 C11 C15 C14 0(3)
Ir1 C11 C15 C14 -64.7(16)
C16 C11 C15 C20 9(4)
C12 C11 C15 C20 -165(2)
Ir1 C11 C15 C20 129(2)
C16 C11 C15 Ir1 -121(3)
C12 C11 C15 Ir1 65.2(15)
C1 Ir1 C15 C14 141(2)
C6 Ir1 C15 C14 -119.8(16)
C13 Ir1 C15 C14 36.1(16)
C5 Ir1 C15 C14 -157.1(16)
C11 Ir1 C15 C14 113(2)
C12 Ir1 C15 C14 73.6(16)
Cl1 Ir1 C15 C14 -35.1(17)
C1 Ir1 C15 C20 -79(4)
C6 Ir1 C15 C20 20(3)
C14 Ir1 C15 C20 140(4)
C13 Ir1 C15 C20 176(3)
C5 Ir1 C15 C20 -17(3)
C11 Ir1 C15 C20 -107(3)
C12 Ir1 C15 C20 -147(3)
Cl1 Ir1 C15 C20 105(3)
C1 Ir1 C15 C11 28(3)
C6 Ir1 C15 C11 126.9(14)
C14 Ir1 C15 C11 -113(2)
C13 Ir1 C15 C11 -77.2(16)
C5 Ir1 C15 C11 89.7(13)
C12 Ir1 C15 C11 -39.7(13)
Cl1 Ir1 C15 C11 -148.3(11)
C23 N3 C21 N4 6(3)
C22 N3 C21 N4 -177(2)
C23 N3 C21 Ir2 174(2)
C22 N3 C21 Ir2 -9(4)
C24 N4 C21 N3 -6(3)
C25 N4 C21 N3 -173.7(19)
C24 N4 C21 Ir2 -176.2(15)
C25 N4 C21 Ir2 16(3)
C32 Ir2 C21 N3 106(3)
C26 Ir2 C21 N3 -167(3)
C27 Ir2 C21 N3 -131(3)
C31 Ir2 C21 N3 71(3)
C28 Ir2 C21 N3 116(3)
C30 Ir2 C21 N3 37(3)
C29 Ir2 C21 N3 31(4)
Cl4 Ir2 C21 N3 -50(2)
C32 Ir2 C21 N4 -87.2(18)
C26 Ir2 C21 N4 -0.2(17)
C27 Ir2 C21 N4 35.5(18)
C31 Ir2 C21 N4 -122.3(17)
C28 Ir2 C21 N4 -77(3)
C30 Ir2 C21 N4 -156.5(15)
C29 Ir2 C21 N4 -162(2)
Cl4 Ir2 C21 N4 116.4(17)
C21 N3 C23 C24 -4(3)
C22 N3 C23 C24 179(2)
C21 N3 C23 Cl5 -179.6(19)
C22 N3 C23 Cl5 4(4)
C21 N4 C24 C23 4(2)
C25 N4 C24 C23 170(2)
C21 N4 C24 Cl6 177.6(17)
C25 N4 C24 Cl6 -16(3)
N3 C23 C24 N4 0(3)
Cl5 C23 C24 N4 175.3(19)
N3 C23 C24 Cl6 -173.7(17)
Cl5 C23 C24 Cl6 2(3)
C24 N4 C25 C26 170(2)
C21 N4 C25 C26 -26(3)
N4 C25 C26 C27 -61(3)
N4 C25 C26 Ir2 24(2)
C21 Ir2 C26 C27 103.3(16)
C32 Ir2 C26 C27 -145.5(15)
C31 Ir2 C26 C27 -165.6(14)
C28 Ir2 C26 C27 -108.5(15)
C30 Ir2 C26 C27 -129.3(19)
C29 Ir2 C26 C27 -86.0(17)
Cl4 Ir2 C26 C27 23.3(15)
C21 Ir2 C26 C25 -13.3(15)
C32 Ir2 C26 C25 97.9(16)
C27 Ir2 C26 C25 -117(2)
C31 Ir2 C26 C25 77.7(15)
C28 Ir2 C26 C25 134.8(16)
C30 Ir2 C26 C25 114.1(14)
C29 Ir2 C26 C25 157.4(14)
Cl4 Ir2 C26 C25 -93.3(16)
C25 C26 C27 Ir2 108(2)
C21 Ir2 C27 C26 -72.1(14)
C32 Ir2 C27 C26 41.4(16)
C31 Ir2 C27 C26 33(3)
C28 Ir2 C27 C26 77.0(14)
C30 Ir2 C27 C26 131.3(17)
C29 Ir2 C27 C26 116.1(13)
Cl4 Ir2 C27 C26 -158.7(13)
C21 Ir2 C28 C32 -16(3)
C26 Ir2 C28 C32 -88.2(16)
C27 Ir2 C28 C32 -124.0(15)
C31 Ir2 C28 C32 37.9(14)
C30 Ir2 C28 C32 81.3(15)
C29 Ir2 C28 C32 122(2)
Cl4 Ir2 C28 C32 147.6(13)
C21 Ir2 C28 C33 111(2)
C32 Ir2 C28 C33 127(3)
C26 Ir2 C28 C33 39(2)
C27 Ir2 C28 C33 3(2)
C31 Ir2 C28 C33 165(2)
C30 Ir2 C28 C33 -151(2)
C29 Ir2 C28 C33 -111(3)
Cl4 Ir2 C28 C33 -85(2)
C21 Ir2 C28 C29 -137.4(18)
C32 Ir2 C28 C29 -122(2)
C26 Ir2 C28 C29 150.1(17)
C27 Ir2 C28 C29 114.3(16)
C31 Ir2 C28 C29 -83.8(17)
C30 Ir2 C28 C29 -40.4(15)
Cl4 Ir2 C28 C29 25.9(18)
C32 C28 C29 C34 -174(3)
C33 C28 C29 C34 -7(4)
Ir2 C28 C29 C34 -121(3)
C32 C28 C29 C30 10(2)
C33 C28 C29 C30 178(2)
Ir2 C28 C29 C30 63.6(15)
C32 C28 C29 Ir2 -53.4(16)
C33 C28 C29 Ir2 114.1(19)
C21 Ir2 C29 C34 -126(3)
C32 Ir2 C29 C34 148(4)
C26 Ir2 C29 C34 76(3)
C27 Ir2 C29 C34 34(4)
C31 Ir2 C29 C34 -171(4)
C28 Ir2 C29 C34 114(4)
C30 Ir2 C29 C34 -134(4)
Cl4 Ir2 C29 C34 -45(3)
C21 Ir2 C29 C30 8(3)
C32 Ir2 C29 C30 -77.5(15)
C26 Ir2 C29 C30 -149.8(13)
C27 Ir2 C29 C30 168.6(14)
C31 Ir2 C29 C30 -36.7(13)
C28 Ir2 C29 C30 -112(2)
Cl4 Ir2 C29 C30 89.0(13)
C21 Ir2 C29 C28 120(2)
C32 Ir2 C29 C28 34.4(15)
C26 Ir2 C29 C28 -38(2)
C27 Ir2 C29 C28 -79.5(18)
C31 Ir2 C29 C28 75.2(16)
C30 Ir2 C29 C28 112(2)
Cl4 Ir2 C29 C28 -159.1(15)
C34 C29 C30 C35 6(5)
C28 C29 C30 C35 -180(2)
Ir2 C29 C30 C35 -117(2)
C34 C29 C30 C31 -179(3)
C28 C29 C30 C31 -5(2)
Ir2 C29 C30 C31 58.2(14)
C34 C29 C30 Ir2 122(4)
C28 C29 C30 Ir2 -63.1(14)
C21 Ir2 C30 C35 -58.2(19)
C32 Ir2 C30 C35 -159(2)
C26 Ir2 C30 C35 -177(2)
C27 Ir2 C30 C35 95(3)
C31 Ir2 C30 C35 -123(2)
C28 Ir2 C30 C35 158.9(19)
C29 Ir2 C30 C35 118(2)
Cl4 Ir2 C30 C35 27.2(17)
C21 Ir2 C30 C31 65.0(14)
C32 Ir2 C30 C31 -35.9(12)
C26 Ir2 C30 C31 -54(2)
C27 Ir2 C30 C31 -141(2)
C28 Ir2 C30 C31 -77.9(13)
C29 Ir2 C30 C31 -118.9(19)
Cl4 Ir2 C30 C31 150.5(10)
C21 Ir2 C30 C29 -176.0(15)
C32 Ir2 C30 C29 83.0(16)
C26 Ir2 C30 C29 65(2)
C27 Ir2 C30 C29 -23(3)
C31 Ir2 C30 C29 118.9(19)
C28 Ir2 C30 C29 41.1(15)
Cl4 Ir2 C30 C29 -90.6(14)
C35 C30 C31 C32 172(2)
C29 C30 C31 C32 -2(2)
Ir2 C30 C31 C32 58.6(14)
C35 C30 C31 C36 -16(4)
C29 C30 C31 C36 170(2)
Ir2 C30 C31 C36 -129(2)
C35 C30 C31 Ir2 114(3)
C29 C30 C31 Ir2 -60.6(15)
C21 Ir2 C31 C32 115.6(14)
C26 Ir2 C31 C32 35.3(14)
C27 Ir2 C31 C32 13(2)
C28 Ir2 C31 C32 -38.3(13)
C30 Ir2 C31 C32 -118.8(16)
C29 Ir2 C31 C32 -82.0(14)
Cl4 Ir2 C31 C32 -154.2(12)
C21 Ir2 C31 C30 -125.6(12)
C32 Ir2 C31 C30 118.8(16)
C26 Ir2 C31 C30 154.2(11)
C27 Ir2 C31 C30 131.5(19)
C28 Ir2 C31 C30 80.5(12)
C29 Ir2 C31 C30 36.8(13)
Cl4 Ir2 C31 C30 -35.3(12)
C21 Ir2 C31 C36 -7(3)
C32 Ir2 C31 C36 -123(4)
C26 Ir2 C31 C36 -88(3)
C27 Ir2 C31 C36 -110(3)
C28 Ir2 C31 C36 -161(3)
C30 Ir2 C31 C36 118(3)
C29 Ir2 C31 C36 155(3)
Cl4 Ir2 C31 C36 83(3)
C30 C31 C32 C28 9(2)
C36 C31 C32 C28 -162(3)
Ir2 C31 C32 C28 72.3(18)
C30 C31 C32 C37 168(2)
C36 C31 C32 C37 -3(4)
Ir2 C31 C32 C37 -129(2)
C30 C31 C32 Ir2 -63.2(14)
C36 C31 C32 Ir2 126(3)
C33 C28 C32 C31 -177(3)
C29 C28 C32 C31 -12(3)
Ir2 C28 C32 C31 -70.4(17)
C33 C28 C32 C37 23(4)
C29 C28 C32 C37 -173(2)
Ir2 C28 C32 C37 129(2)
C33 C28 C32 Ir2 -107(3)
C29 C28 C32 Ir2 58.0(17)
C21 Ir2 C32 C31 -73.4(14)
C26 Ir2 C32 C31 -150.9(13)
C27 Ir2 C32 C31 -174.3(11)
C28 Ir2 C32 C31 115.7(19)
C30 Ir2 C32 C31 37.2(11)
C29 Ir2 C32 C31 79.7(14)
Cl4 Ir2 C32 C31 51(2)
C21 Ir2 C32 C28 170.9(15)
C26 Ir2 C32 C28 93.4(15)
C27 Ir2 C32 C28 70.0(16)
C31 Ir2 C32 C28 -115.7(19)
C30 Ir2 C32 C28 -78.4(14)
C29 Ir2 C32 C28 -36.0(15)
Cl4 Ir2 C32 C28 -65(2)
C21 Ir2 C32 C37 51(3)
C26 Ir2 C32 C37 -26(3)
C27 Ir2 C32 C37 -50(3)
C31 Ir2 C32 C37 124(3)
C28 Ir2 C32 C37 -120(4)
C30 Ir2 C32 C37 162(3)
C29 Ir2 C32 C37 -156(3)
Cl4 Ir2 C32 C37 175(2)
